data_2312041
loop_
_publ_author_name
'Safari, Manije'
'Sedghiniya, Sima'
'Soleimannejad, Janet'
'Janczak, Jan'

_publ_section_title
;
 Efficient modulation of a barium metal-organic framework using amino
 acids.
;
_journal_coeditor_code BM5151
_journal_issue 2
_journal_name_full 'Acta crystallographica Section B, Structural science, crystal engineering and materials'
_journal_page_first 114
_journal_page_last 121
_journal_paper_doi 10.1107/S2052520623001105
_journal_volume 79
_journal_year 2023
_chemical_formula_moiety 'C18 H16 Ba O15, H2 O'
_chemical_formula_sum 'C18 H18 Ba O16'
_chemical_formula_weight 627.66
_space_group_crystal_system monoclinic
_space_group_IT_number 14
_space_group_name_Hall '-P 2yn'
_space_group_name_H-M_alt 'P 1 21/n 1'
_atom_sites_solution_hydrogens mixed
_atom_sites_solution_primary direct
_atom_sites_solution_secondary difmap
_audit_creation_method SHELXL-2018/3
_cell_angle_alpha 90
_cell_angle_beta 98.359(5)
_cell_angle_gamma 90
_cell_formula_units_Z 4
_cell_length_a 7.0784(3)
_cell_length_b 13.3979(5)
_cell_length_c 22.0090(12)
_cell_measurement_reflns_used 3757
_cell_measurement_temperature 100(2)
_cell_measurement_theta_max 26.8040
_cell_measurement_theta_min 3.0280
_cell_volume 2065.07(16)
_computing_cell_refinement
;
CrysAlisPro 1.171.38.43 (Rigaku Oxford Diffraction, 2015)
;
_computing_data_collection
;
CrysAlis CCD 1.171.38.43 (Rigaku Oxford Diffraction, 2015)
;
_computing_data_reduction
;
CrysAlisPro 1.171.38.43 (Rigaku Oxford Diffraction, 2015)
;
_computing_molecular_graphics
;
Brandenburg & Putz (2006). Diamond 3.0. Crystal and Molecular
Structure Visualisation, University of Bonn, Germany
;
_computing_publication_material 'SHELXL-2014/7 (Sheldrick, 2014)'
_computing_structure_refinement 'SHELXL-2014/7 (Sheldrick, 2014)'
_computing_structure_solution 'SHELXT-2014/7 (Sheldrick, 2014)'
_diffrn_ambient_temperature 100(2)
_diffrn_detector_area_resol_mean 10.6249
_diffrn_measured_fraction_theta_full 0.999
_diffrn_measured_fraction_theta_max 0.991
_diffrn_measurement_device_type 'KUMA KM-4 with CCD detector'
_diffrn_measurement_method \w-scan
_diffrn_radiation_type MoK\a
_diffrn_radiation_wavelength 0.71073
_diffrn_reflns_av_R_equivalents 0.0959
_diffrn_reflns_av_unetI/netI 0.0840
_diffrn_reflns_Laue_measured_fraction_full 0.999
_diffrn_reflns_Laue_measured_fraction_max 0.991
_diffrn_reflns_limit_h_max 9
_diffrn_reflns_limit_h_min -8
_diffrn_reflns_limit_k_max 17
_diffrn_reflns_limit_k_min -16
_diffrn_reflns_limit_l_max 28
_diffrn_reflns_limit_l_min -28
_diffrn_reflns_number 27941
_diffrn_reflns_point_group_measured_fraction_full 0.999
_diffrn_reflns_point_group_measured_fraction_max 0.991
_diffrn_reflns_theta_full 25.242
_diffrn_reflns_theta_max 27.488
_diffrn_reflns_theta_min 2.410
_diffrn_source 'fine-focus sealed X-ray tube'
_exptl_absorpt_coefficient_mu 2.012
_exptl_absorpt_correction_T_max 1.0000
_exptl_absorpt_correction_T_min 0.9431
_exptl_absorpt_correction_type multi-scan
_exptl_absorpt_process_details
;
CrysAlisPro 1.171.38.43 (Rigaku Oxford Diffraction, 2015)
Empirical absorption correction using spherical harmonics,
 implemented in SCALE3 ABSPACK scaling algorithm.
;
_exptl_crystal_colour colourless
_exptl_crystal_density_diffrn 2.019
_exptl_crystal_description neddle
_exptl_crystal_F_000 1240
_exptl_crystal_size_max 0.218
_exptl_crystal_size_mid 0.071
_exptl_crystal_size_min 0.052
_refine_diff_density_max 1.840
_refine_diff_density_min -0.919
_refine_diff_density_rms 0.180
_refine_ls_extinction_method none
_refine_ls_goodness_of_fit_ref 1.001
_refine_ls_hydrogen_treatment mixed
_refine_ls_matrix_type full
_refine_ls_number_parameters 346
_refine_ls_number_reflns 4705
_refine_ls_number_restraints 8
_refine_ls_restrained_S_all 1.000
_refine_ls_R_factor_all 0.0863
_refine_ls_R_factor_gt 0.0456
_refine_ls_shift/su_max 0.002
_refine_ls_shift/su_mean 0.000
_refine_ls_structure_factor_coef Fsqd
_refine_ls_weighting_details 'w=1/[\s^2^(Fo^2^)+(0.0393P)^2^] where P=(Fo^2^+2Fc^2^)/3'
_refine_ls_weighting_scheme calc
_refine_ls_wR_factor_gt 0.0828
_refine_ls_wR_factor_ref 0.0932
_reflns_Friedel_coverage 0.000
_reflns_number_gt 3300
_reflns_number_total 4705
_reflns_threshold_expression 'I > 2\s(I)'
_cod_data_source_file bm5151sup1.cif
_cod_data_source_block BaBTC
_cod_original_cell_volume 2065.05(17)
_cod_original_sg_symbol_H-M 'P 21/n'
_cod_database_code 2312041
_shelx_shelxl_version_number 2018/3
_shelx_space_group_comment
;
The symmetry employed for this shelxl refinement is uniquely defined
by the following loop, which should always be used as a source of
symmetry information in preference to the above space-group names.
They are only intended as comments.
;
_shelx_estimated_absorpt_t_min 0.668
_shelx_estimated_absorpt_t_max 0.903
_exptl_absorpt_special_details
;
Empirical correction (ABSPACK) includes:
- Absorption correction using spherical harmonics
- Frame scaling
;

loop_
_space_group_symop_operation_xyz
'x, y, z'
'-x+1/2, y+1/2, -z+1/2'
'-x, -y, -z'
'x-1/2, -y-1/2, z-1/2'

loop_
_atom_site_label
_atom_site_type_symbol
_atom_site_fract_x
_atom_site_fract_y
_atom_site_fract_z
_atom_site_U_iso_or_equiv
_atom_site_adp_type
_atom_site_occupancy
_atom_site_site_symmetry_order
_atom_site_calc_flag
_atom_site_refinement_flags_posn
_atom_site_refinement_flags_adp
_atom_site_refinement_flags_occupancy
_atom_site_disorder_assembly
_atom_site_disorder_group
Ba Ba 0.10759(4) 0.32229(2) 0.51410(2) 0.01239(10) Uani 1 1 d . . . . .
C1 C 0.3514(6) 0.2501(4) 0.3198(2) 0.0090(10) Uani 1 1 d . . . . .
C2 C 0.3333(6) 0.2494(4) 0.2561(2) 0.0108(10) Uani 1 1 d . . . . .
H2 H 0.295732 0.308640 0.233863 0.013 Uiso 1 1 calc R U . . .
C3 C 0.3693(6) 0.1634(4) 0.2246(2) 0.0117(10) Uani 1 1 d . . . . .
C4 C 0.4304(6) 0.0779(4) 0.2586(2) 0.0112(10) Uani 1 1 d . . . . .
H4 H 0.455553 0.018147 0.237907 0.013 Uiso 1 1 calc R U . . .
C5 C 0.4548(6) 0.0800(4) 0.3232(2) 0.0113(10) Uani 1 1 d . . . . .
C6 C 0.4134(6) 0.1664(3) 0.3536(2) 0.0107(10) Uani 1 1 d . . . . .
H6 H 0.427539 0.167863 0.397176 0.013 Uiso 1 1 calc R U . . .
C7 C 0.3047(6) 0.3432(4) 0.3523(2) 0.0128(11) Uani 1 1 d . . . . .
O1 O 0.2442(5) 0.3416(2) 0.40168(15) 0.0142(8) Uani 1 1 d . . . . .
O2 O 0.3339(5) 0.4242(2) 0.32175(15) 0.0166(8) Uani 1 1 d . . . . .
H2A H 0.306637 0.474491 0.341541 0.025 Uiso 1 1 calc R U . . .
C8 C 0.3452(7) 0.1603(4) 0.1555(2) 0.0115(11) Uani 1 1 d . . . . .
O3 O 0.2714(5) 0.0819(2) 0.12888(15) 0.0164(8) Uani 1 1 d . . . . .
O4 O 0.3952(5) 0.2339(2) 0.12606(15) 0.0149(8) Uani 1 1 d . . . . .
C9 C 0.5295(7) -0.0091(4) 0.3591(2) 0.0139(11) Uani 1 1 d . . . . .
O5 O 0.6130(5) -0.0023(2) 0.41186(15) 0.0167(8) Uani 1 1 d . . . . .
O6 O 0.4978(5) -0.0939(2) 0.32857(15) 0.0157(8) Uani 1 1 d . . . . .
H6A H 0.551985 -0.140889 0.349588 0.024 Uiso 1 1 calc R U . . .
C11 C 0.3620(6) 0.3379(3) 0.7248(2) 0.0100(10) Uani 1 1 d . . . . .
C12 C 0.3343(6) 0.2521(4) 0.7580(2) 0.0099(10) Uani 1 1 d . . . . .
H12 H 0.296025 0.191986 0.736813 0.012 Uiso 1 1 calc R U . . .
C13 C 0.3617(6) 0.2530(4) 0.8217(2) 0.0109(10) Uani 1 1 d . . . . .
C14 C 0.4231(6) 0.3393(4) 0.8532(2) 0.0123(11) Uani 1 1 d . . . . .
H14 H 0.443321 0.339794 0.896846 0.015 Uiso 1 1 calc R U . . .
C15 C 0.4551(6) 0.4258(3) 0.8207(2) 0.0101(10) Uani 1 1 d . . . . .
C16 C 0.4233(6) 0.4244(3) 0.7561(2) 0.0083(10) Uani 1 1 d . . . . .
H16 H 0.443912 0.483188 0.733861 0.010 Uiso 1 1 calc R U . . .
C17 C 0.3190(7) 0.3357(4) 0.6553(2) 0.0120(11) Uani 1 1 d . . . . .
O11 O 0.2653(5) 0.4150(2) 0.62669(14) 0.0131(7) Uani 1 1 d . . . . .
O12 O 0.3321(5) 0.2539(2) 0.62741(14) 0.0154(8) Uani 1 1 d . . . . .
C18 C 0.3308(6) 0.1603(3) 0.8575(2) 0.0113(11) Uani 1 1 d . . . . .
O13 O 0.3181(5) 0.1630(2) 0.91213(14) 0.0130(7) Uani 1 1 d . . . . .
O14 O 0.3180(5) 0.0797(2) 0.82362(15) 0.0154(8) Uani 1 1 d . . . . .
H14A H 0.284600 0.031413 0.843958 0.023 Uiso 1 1 calc R U . . .
C19 C 0.5209(7) 0.5183(3) 0.8551(2) 0.0111(10) Uani 1 1 d . . . . .
O15 O 0.6072(5) 0.5162(2) 0.90750(15) 0.0182(8) Uani 1 1 d . . . . .
O16 O 0.4780(5) 0.6003(2) 0.82360(15) 0.0129(7) Uani 1 1 d . . . . .
H16A H 0.523(7) 0.656(4) 0.842(2) 0.019 Uiso 1 1 d . U . . .
O1W O -0.1934(5) 0.4777(3) 0.51036(16) 0.0172(8) Uani 1 1 d D . . . .
H1WA H -0.289(5) 0.446(3) 0.493(2) 0.026 Uiso 1 1 d D U . . .
H1WB H -0.204(8) 0.466(4) 0.5473(8) 0.026 Uiso 1 1 d D U . . .
O2W O 0.5117(5) 0.3255(3) 0.51917(15) 0.0174(8) Uani 1 1 d D . . . .
H2WA H 0.562(7) 0.2693(18) 0.516(3) 0.026 Uiso 1 1 d D U . . .
H2WB H 0.546(8) 0.342(4) 0.5560(8) 0.026 Uiso 1 1 d D U . . .
O3W O 0.2349(5) 0.1338(3) 0.49455(16) 0.0197(8) Uani 1 1 d D . . . .
H3WA H 0.197(8) 0.093(3) 0.4665(17) 0.029 Uiso 1 1 d D U . . .
H3WB H 0.284(7) 0.101(4) 0.5253(16) 0.029 Uiso 1 1 d D U . . .
O4W O -0.2291(6) 0.1657(3) 0.50050(16) 0.0201(8) Uani 1 1 d D . . . .
H4WA H -0.212(8) 0.122(3) 0.5282(18) 0.030 Uiso 1 1 d D U . . .
H4WB H -0.273(8) 0.122(3) 0.475(2) 0.030 Uiso 1 1 d D U . . .

loop_
_atom_site_aniso_label
_atom_site_aniso_U_11
_atom_site_aniso_U_22
_atom_site_aniso_U_33
_atom_site_aniso_U_23
_atom_site_aniso_U_13
_atom_site_aniso_U_12
Ba 0.01500(15) 0.00961(16) 0.01210(14) -0.00052(14) 0.00045(11) 0.00119(15)
C1 0.005(2) 0.007(3) 0.014(2) -0.0017(19) 0.001(2) 0.0019(19)
C2 0.009(2) 0.006(2) 0.018(3) -0.001(2) 0.006(2) 0.000(2)
C3 0.006(2) 0.013(3) 0.016(2) 0.000(2) 0.0001(19) -0.001(2)
C4 0.014(3) 0.006(3) 0.014(2) -0.0040(19) 0.003(2) -0.003(2)
C5 0.006(2) 0.010(3) 0.017(3) 0.002(2) 0.000(2) 0.000(2)
C6 0.009(2) 0.012(3) 0.012(2) -0.001(2) 0.0036(19) -0.001(2)
C7 0.005(2) 0.017(3) 0.016(3) -0.001(2) -0.001(2) 0.005(2)
O1 0.0156(18) 0.013(2) 0.0136(17) -0.0039(14) 0.0006(15) 0.0021(15)
O2 0.025(2) 0.0078(19) 0.0180(19) -0.0010(15) 0.0071(16) 0.0004(16)
C8 0.009(2) 0.012(3) 0.014(2) 0.002(2) 0.004(2) 0.001(2)
O3 0.029(2) 0.0056(18) 0.0140(18) -0.0017(14) 0.0012(16) -0.0068(16)
O4 0.024(2) 0.0062(18) 0.0145(18) -0.0003(14) 0.0020(16) -0.0024(15)
C9 0.013(3) 0.013(3) 0.017(3) 0.002(2) 0.005(2) -0.003(2)
O5 0.023(2) 0.0101(19) 0.0155(18) 0.0011(14) -0.0032(16) 0.0010(15)
O6 0.020(2) 0.0077(19) 0.0177(19) 0.0006(15) -0.0037(16) 0.0025(15)
C11 0.008(2) 0.011(3) 0.011(2) -0.0019(19) 0.0010(19) 0.001(2)
C12 0.005(2) 0.006(2) 0.018(3) -0.0024(19) 0.001(2) 0.0025(19)
C13 0.008(2) 0.012(3) 0.013(2) -0.002(2) 0.003(2) -0.003(2)
C14 0.008(2) 0.018(3) 0.011(2) 0.000(2) 0.0005(19) 0.001(2)
C15 0.006(2) 0.009(3) 0.016(3) 0.000(2) 0.002(2) 0.003(2)
C16 0.005(2) 0.007(2) 0.012(2) 0.0015(19) 0.0010(19) -0.0006(19)
C17 0.010(2) 0.015(3) 0.011(2) -0.002(2) 0.003(2) -0.001(2)
O11 0.0214(19) 0.0064(18) 0.0107(17) 0.0018(14) -0.0001(15) 0.0012(15)
O12 0.0215(19) 0.0128(19) 0.0113(17) -0.0010(14) 0.0005(15) 0.0049(16)
C18 0.006(2) 0.010(3) 0.018(3) 0.001(2) 0.002(2) 0.003(2)
O13 0.0178(18) 0.0094(19) 0.0121(17) -0.0013(14) 0.0035(15) -0.0005(14)
O14 0.023(2) 0.0080(18) 0.0150(18) 0.0024(14) 0.0029(16) -0.0026(16)
C19 0.015(3) 0.006(3) 0.013(2) 0.002(2) 0.005(2) -0.001(2)
O15 0.024(2) 0.012(2) 0.0159(19) -0.0009(15) -0.0039(16) -0.0011(16)
O16 0.0202(19) 0.0052(18) 0.0115(17) -0.0007(14) -0.0035(15) -0.0040(15)
O1W 0.020(2) 0.014(2) 0.0175(19) -0.0036(16) 0.0025(17) -0.0038(16)
O2W 0.0167(19) 0.021(2) 0.0140(17) -0.0016(18) -0.0010(15) 0.0013(17)
O3W 0.029(2) 0.014(2) 0.013(2) -0.0010(15) -0.0041(17) 0.0035(17)
O4W 0.027(2) 0.014(2) 0.018(2) 0.0033(16) 0.0010(17) 0.0015(18)

loop_
_atom_type_symbol
_atom_type_description
_atom_type_scat_dispersion_real
_atom_type_scat_dispersion_imag
_atom_type_scat_source
C C 0.0033 0.0016 'International Tables Vol C Tables 4.2.6.8 and 6.1.1.4'
H H 0.0000 0.0000 'International Tables Vol C Tables 4.2.6.8 and 6.1.1.4'
O O 0.0106 0.0060 'International Tables Vol C Tables 4.2.6.8 and 6.1.1.4'
Ba Ba -0.3244 2.2819 'International Tables Vol C Tables 4.2.6.8 and 6.1.1.4'

loop_
_geom_angle_atom_site_label_1
_geom_angle_atom_site_label_2
_geom_angle_atom_site_label_3
_geom_angle
_geom_angle_site_symmetry_1
_geom_angle_site_symmetry_3
_geom_angle_publ_flag
O3W Ba O1 77.41(10) . . ?
O3W Ba O1W 139.71(11) . 3_566 ?
O1 Ba O1W 68.35(10) . 3_566 ?
O3W Ba O13 99.07(10) . 4_565 ?
O1 Ba O13 66.03(9) . 4_565 ?
O1W Ba O13 86.16(10) 3_566 4_565 ?
O3W Ba O2W 70.60(11) . . ?
O1 Ba O2W 63.81(9) . . ?
O1W Ba O2W 75.52(11) 3_566 . ?
O13 Ba O2W 129.83(9) 4_565 . ?
O3W Ba O11 116.26(10) . . ?
O1 Ba O11 125.94(9) . . ?
O1W Ba O11 71.56(9) 3_566 . ?
O13 Ba O11 144.05(9) 4_565 . ?
O2W Ba O11 72.25(10) . . ?
O3W Ba O12 72.08(10) . . ?
O1 Ba O12 124.94(9) . . ?
O1W Ba O12 110.97(10) 3_566 . ?
O13 Ba O12 161.83(9) 4_565 . ?
O2W Ba O12 63.24(10) . . ?
O11 Ba O12 45.12(9) . . ?
O3W Ba O1W 153.33(11) . . ?
O1 Ba O1W 104.44(9) . . ?
O1W Ba O1W 60.11(12) 3_566 . ?
O13 Ba O1W 59.56(9) 4_565 . ?
O2W Ba O1W 134.66(10) . . ?
O11 Ba O1W 84.68(9) . . ?
O12 Ba O1W 123.05(9) . . ?
O3W Ba O4W 68.48(11) . . ?
O1 Ba O4W 109.33(9) . . ?
O1W Ba O4W 142.65(10) 3_566 . ?
O13 Ba O4W 61.28(9) 4_565 . ?
O2W Ba O4W 138.96(10) . . ?
O11 Ba O4W 124.53(9) . . ?
O12 Ba O4W 100.56(9) . . ?
O1W Ba O4W 86.25(10) . . ?
O3W Ba O4 96.20(10) . 4_566 ?
O1 Ba O4 167.80(9) . 4_566 ?
O1W Ba O4 121.06(9) 3_566 4_566 ?
O13 Ba O4 105.34(9) 4_565 4_566 ?
O2W Ba O4 124.23(9) . 4_566 ?
O11 Ba O4 66.18(9) . 4_566 ?
O12 Ba O4 61.18(9) . 4_566 ?
O1W Ba O4 76.57(9) . 4_566 ?
O4W Ba O4 58.47(9) . 4_566 ?
O3W Ba C17 94.87(11) . . ?
O1 Ba C17 132.08(10) . . ?
O1W Ba C17 92.75(11) 3_566 . ?
O13 Ba C17 159.65(10) 4_565 . ?
O2W Ba C17 69.00(11) . . ?
O11 Ba C17 22.71(10) . . ?
O12 Ba C17 22.83(10) . . ?
O1W Ba C17 102.48(11) . . ?
O4W Ba C17 111.31(11) . . ?
O4 Ba C17 58.18(10) 4_566 . ?
C6 C1 C2 120.9(4) . . ?
C6 C1 C7 119.6(4) . . ?
C2 C1 C7 119.6(4) . . ?
C3 C2 C1 120.9(5) . . ?
C3 C2 H2 119.6 . . ?
C1 C2 H2 119.6 . . ?
C2 C3 C4 118.5(4) . . ?
C2 C3 C8 121.7(4) . . ?
C4 C3 C8 119.8(4) . . ?
C3 C4 C5 120.3(4) . . ?
C3 C4 H4 119.8 . . ?
C5 C4 H4 119.8 . . ?
C6 C5 C4 120.0(4) . . ?
C6 C5 C9 119.8(4) . . ?
C4 C5 C9 120.2(4) . . ?
C1 C6 C5 119.4(4) . . ?
C1 C6 H6 120.3 . . ?
C5 C6 H6 120.3 . . ?
O1 C7 O2 124.9(4) . . ?
O1 C7 C1 122.6(4) . . ?
O2 C7 C1 112.5(4) . . ?
C7 O1 Ba 175.7(3) . . ?
C7 O2 H2A 109.5 . . ?
O4 C8 O3 122.3(4) . . ?
O4 C8 C3 120.0(4) . . ?
O3 C8 C3 117.7(4) . . ?
C8 O4 Ba 114.6(3) . 4_665 ?
O5 C9 O6 124.6(4) . . ?
O5 C9 C5 121.9(4) . . ?
O6 C9 C5 113.5(4) . . ?
C9 O6 H6A 109.5 . . ?
C16 C11 C12 119.1(4) . . ?
C16 C11 C17 121.4(4) . . ?
C12 C11 C17 119.4(4) . . ?
C13 C12 C11 120.9(5) . . ?
C13 C12 H12 119.5 . . ?
C11 C12 H12 119.5 . . ?
C14 C13 C12 120.1(5) . . ?
C14 C13 C18 119.1(4) . . ?
C12 C13 C18 120.8(4) . . ?
C13 C14 C15 119.8(4) . . ?
C13 C14 H14 120.1 . . ?
C15 C14 H14 120.1 . . ?
C14 C15 C16 119.6(4) . . ?
C14 C15 C19 119.3(4) . . ?
C16 C15 C19 121.1(4) . . ?
C11 C16 C15 120.4(4) . . ?
C11 C16 H16 119.8 . . ?
C15 C16 H16 119.8 . . ?
O11 C17 O12 121.5(4) . . ?
O11 C17 C11 119.2(4) . . ?
O12 C17 C11 119.2(4) . . ?
O11 C17 Ba 60.5(2) . . ?
O12 C17 Ba 62.9(2) . . ?
C11 C17 Ba 164.2(3) . . ?
C17 O11 Ba 96.8(3) . . ?
C17 O12 Ba 94.3(3) . . ?
O13 C18 O14 125.3(4) . . ?
O13 C18 C13 121.9(4) . . ?
O14 C18 C13 112.8(4) . . ?
C18 O13 Ba 129.7(3) . 4_666 ?
C18 O14 H14A 109.5 . . ?
O15 C19 O16 124.3(4) . . ?
O15 C19 C15 122.5(4) . . ?
O16 C19 C15 113.3(4) . . ?
C19 O16 H16A 115(3) . . ?
Ba O1W Ba 119.89(12) 3_566 . ?
Ba O1W H1WA 125(4) 3_566 . ?
Ba O1W H1WA 101(4) . . ?
Ba O1W H1WB 114(4) 3_566 . ?
Ba O1W H1WB 90(4) . . ?
H1WA O1W H1WB 99(5) . . ?
Ba O2W H2WA 115(4) . . ?
Ba O2W H2WB 101(4) . . ?
H2WA O2W H2WB 105(5) . . ?
Ba O3W H3WA 130(4) . . ?
Ba O3W H3WB 118(4) . . ?
H3WA O3W H3WB 108(5) . . ?
Ba O4W H4WA 112(4) . . ?
Ba O4W H4WB 137(4) . . ?
H4WA O4W H4WB 90(5) . . ?

loop_
_geom_bond_atom_site_label_1
_geom_bond_atom_site_label_2
_geom_bond_distance
_geom_bond_site_symmetry_2
_geom_bond_publ_flag
Ba O3W 2.736(4) . ?
Ba O1 2.796(3) . ?
Ba O1W 2.817(4) 3_566 ?
Ba O13 2.817(3) 4_565 ?
Ba O2W 2.846(4) . ?
Ba O11 2.850(3) . ?
Ba O12 2.904(3) . ?
Ba O1W 2.971(4) . ?
Ba O4W 3.156(4) . ?
Ba O4 3.158(3) 4_566 ?
Ba C17 3.253(5) . ?
C1 C6 1.382(6) . ?
C1 C2 1.389(6) . ?
C1 C7 1.498(6) . ?
C2 C3 1.388(6) . ?
C2 H2 0.9500 . ?
C3 C4 1.402(6) . ?
C3 C8 1.506(6) . ?
C4 C5 1.408(6) . ?
C4 H4 0.9500 . ?
C5 C6 1.389(6) . ?
C5 C9 1.486(6) . ?
C6 H6 0.9500 . ?
C7 O1 1.225(6) . ?
C7 O2 1.309(6) . ?
O2 H2A 0.8400 . ?
C8 O4 1.258(5) . ?
C8 O3 1.276(5) . ?
C9 O5 1.226(6) . ?
C9 O6 1.323(6) . ?
O6 H6A 0.8400 . ?
C11 C16 1.386(6) . ?
C11 C12 1.393(6) . ?
C11 C17 1.515(6) . ?
C12 C13 1.387(6) . ?
C12 H12 0.9500 . ?
C13 C14 1.385(6) . ?
C13 C18 1.504(7) . ?
C14 C15 1.397(6) . ?
C14 H14 0.9500 . ?
C15 C16 1.405(6) . ?
C15 C19 1.492(6) . ?
C16 H16 0.9500 . ?
C17 O11 1.265(5) . ?
C17 O12 1.266(5) . ?
C18 O13 1.219(6) . ?
C18 O14 1.308(5) . ?
O14 H14A 0.8400 . ?
C19 O15 1.224(5) . ?
C19 O16 1.312(5) . ?
O16 H16A 0.88(5) . ?
O1W H1WA 0.841(5) . ?
O1W H1WB 0.840(5) . ?
O2W H2WA 0.840(5) . ?
O2W H2WB 0.840(5) . ?
O3W H3WA 0.839(5) . ?
O3W H3WB 0.839(5) . ?
O4W H4WA 0.841(5) . ?
O4W H4WB 0.840(5) . ?

loop_
_geom_hbond_atom_site_label_D
_geom_hbond_atom_site_label_H
_geom_hbond_atom_site_label_A
_geom_hbond_distance_DH
_geom_hbond_distance_HA
_geom_hbond_distance_DA
_geom_hbond_angle_DHA
_geom_hbond_site_symmetry_A
_geom_hbond_publ_flag
O2 H2A O3 0.84 1.70 2.537(5) 170.8 2 yes
O6 H6A O12 0.84 1.76 2.578(5) 163.5 3_656 yes
O14 H14A O11 0.84 1.74 2.569(5) 166.9 2_546 yes
O16 H16A O4 0.88(5) 1.70(5) 2.585(5) 177(5) 3_666 yes
O1W H1WA O2W 0.841(5) 2.27(4) 2.945(5) 138(5) 1_455 yes
O1W H1WB O3 0.840(5) 1.940(11) 2.774(5) 171(6) 4_566 yes
O2W H2WA O4W 0.840(5) 2.09(2) 2.887(5) 158(5) 1_655 yes
O2W H2WB O3 0.840(5) 2.33(3) 3.075(5) 148(5) 4_666 yes
O2W H2WB O12 0.840(5) 2.62(5) 3.015(5) 111(4) . yes
O3W H3WA O15 0.839(5) 1.998(10) 2.833(5) 173(5) 4_565 yes
O3W H3WB O5 0.839(5) 1.975(12) 2.804(5) 169(6) 3_656 yes
O4W H4WA O15 0.841(5) 2.064(15) 2.889(5) 167(5) 2_546 yes
O4W H4WB O5 0.840(5) 2.242(8) 3.081(5) 176(6) 1_455 yes

_cod_database_fobs_code 2312041
